data_7043725
loop_
_publ_author_name
'Jang, Hyo Jin'
'Hopkins, Samantha L.'
'Siegler, Maxime A.'
'Bonnet, Sylvestre'

_publ_section_title
;
 Frontier orbitals of photosubstitutionally active ruthenium complexes: an
 experimental study of the spectator ligands&#x2019; electronic properties
 influence on photoreactivity
;
_journal_name_full 'Dalton Trans.'
_journal_paper_doi 10.1039/C7DT01540B
_journal_year 2017
_chemical_formula_moiety 'C32 H28 N6 Ru, 2(F6 P), C7 H8'
_chemical_formula_sum 'C39 H36 F12 N6 P2 Ru'
_chemical_formula_weight 979.75
_space_group_crystal_system monoclinic
_space_group_IT_number 14
_space_group_name_Hall '-P 2ybc'
_space_group_name_H-M_alt 'P 1 21/c 1'
_symmetry_space_group_name_Hall '-P 2ybc'
_symmetry_space_group_name_H-M 'P 1 21/c 1'
_atom_sites_solution_hydrogens geom
_atom_sites_solution_primary direct
_atom_sites_solution_secondary difmap
_audit_creation_method SHELXL-2014/7
_audit_update_record
;
2017-04-19 deposited with the CCDC.
2017-07-12 downloaded from the CCDC.
;
_cell_angle_alpha 90
_cell_angle_beta 91.028(2)
_cell_angle_gamma 90
_cell_formula_units_Z 4
_cell_length_a 15.5230(4)
_cell_length_b 19.4563(5)
_cell_length_c 13.0240(3)
_cell_measurement_reflns_used 11757
_cell_measurement_temperature 110(2)
_cell_measurement_theta_max 27.64
_cell_measurement_theta_min 2.48
_cell_volume 3932.88(17)
_computing_cell_refinement
;
CrysAlisPro, Agilent Technologies,
Version 1.171.36.32 (release 02-08-2013 CrysAlis171 .NET)
(compiled Aug  2 2013,16:46:58)
;
_computing_data_collection
;
CrysAlisPro, Agilent Technologies,
Version 1.171.36.32 (release 02-08-2013 CrysAlis171 .NET)
(compiled Aug  2 2013,16:46:58)
;
_computing_data_reduction
;
CrysAlisPro, Agilent Technologies,
Version 1.171.36.32 (release 02-08-2013 CrysAlis171 .NET)
(compiled Aug  2 2013,16:46:58)
;
_computing_molecular_graphics 'SHELXTL v6.10 (Sheldrick, 2008)'
_computing_publication_material 'SHELXTL v6.10 (Sheldrick, 2008)'
_computing_structure_refinement 'SHELXL-2014/7 (Sheldrick, 2015)'
_computing_structure_solution 'SHELXS-2014/7 (Sheldrick, 2015)'
_diffrn_ambient_temperature 110(2)
_diffrn_measured_fraction_theta_full 1.000
_diffrn_measured_fraction_theta_max 1.000
_diffrn_measurement_device_type 'SuperNova, Dual, Cu at zero, Atlas'
_diffrn_measurement_method '\w scans'
_diffrn_radiation_monochromator mirror
_diffrn_radiation_source 'SuperNova (Mo) X-ray Source'
_diffrn_radiation_type MoK\a
_diffrn_radiation_wavelength 0.71073
_diffrn_reflns_av_R_equivalents 0.0375
_diffrn_reflns_av_unetI/netI 0.0425
_diffrn_reflns_Laue_measured_fraction_full 1.000
_diffrn_reflns_Laue_measured_fraction_max 1.000
_diffrn_reflns_limit_h_max 20
_diffrn_reflns_limit_h_min -20
_diffrn_reflns_limit_k_max 25
_diffrn_reflns_limit_k_min -25
_diffrn_reflns_limit_l_max 16
_diffrn_reflns_limit_l_min -16
_diffrn_reflns_number 30368
_diffrn_reflns_point_group_measured_fraction_full 1.000
_diffrn_reflns_point_group_measured_fraction_max 1.000
_diffrn_reflns_theta_full 25.242
_diffrn_reflns_theta_max 27.499
_diffrn_reflns_theta_min 2.093
_exptl_absorpt_coefficient_mu 0.576
_exptl_absorpt_correction_T_max 1.000
_exptl_absorpt_correction_T_min 0.684
_exptl_absorpt_correction_type gaussian
_exptl_absorpt_process_details
;
CrysAlisPro, Agilent Technologies,
Version 1.171.36.32 (release 02-08-2013 CrysAlis171 .NET)
(compiled Aug  2 2013,16:46:58)
Numerical absorption correction based on gaussian integration over
            a multifaceted crystal model
;
_exptl_crystal_colour red
_exptl_crystal_density_diffrn 1.655
_exptl_crystal_description rod
_exptl_crystal_F_000 1976
_exptl_crystal_size_max 0.39
_exptl_crystal_size_mid 0.11
_exptl_crystal_size_min 0.08
_refine_diff_density_max 0.592
_refine_diff_density_min -0.725
_refine_diff_density_rms 0.081
_refine_ls_extinction_method none
_refine_ls_goodness_of_fit_ref 1.035
_refine_ls_hydrogen_treatment constr
_refine_ls_matrix_type full
_refine_ls_number_parameters 655
_refine_ls_number_reflns 9036
_refine_ls_number_restraints 505
_refine_ls_restrained_S_all 1.050
_refine_ls_R_factor_all 0.0513
_refine_ls_R_factor_gt 0.0378
_refine_ls_shift/su_max 0.002
_refine_ls_shift/su_mean 0.000
_refine_ls_structure_factor_coef Fsqd
_refine_ls_weighting_details 'w=1/[\s^2^(Fo^2^)+(0.0366P)^2^+4.3150P] where P=(Fo^2^+2Fc^2^)/3'
_refine_ls_weighting_scheme calc
_refine_ls_wR_factor_gt 0.0856
_refine_ls_wR_factor_ref 0.0934
_reflns_Friedel_coverage 0.000
_reflns_number_gt 7378
_reflns_number_total 9036
_reflns_threshold_expression 'I > 2\s(I)'
_cod_data_source_file c7dt01540b2.cif
_cod_data_source_block 9_PF6
_cod_database_code 7043725
_shelx_shelxl_version_number 2014/7
_shelx_space_group_comment
;
The symmetry employed for this shelxl refinement is uniquely defined
by the following loop, which should always be used as a source of
symmetry information in preference to the above space-group names.
They are only intended as comments.
;

loop_
_space_group_symop_operation_xyz
'x, y, z'
'-x, y+1/2, -z+1/2'
'-x, -y, -z'
'x, -y-1/2, z-1/2'

loop_
_atom_site_label
_atom_site_type_symbol
_atom_site_fract_x
_atom_site_fract_y
_atom_site_fract_z
_atom_site_U_iso_or_equiv
_atom_site_adp_type
_atom_site_occupancy
_atom_site_site_symmetry_order
_atom_site_calc_flag
_atom_site_refinement_flags_posn
_atom_site_refinement_flags_adp
_atom_site_refinement_flags_occupancy
_atom_site_disorder_assembly
_atom_site_disorder_group
Ru1 Ru 0.28560(2) 0.49238(2) 0.72452(2) 0.01653(6) Uani 1 1 d . . . . .
C1 C 0.30880(17) 0.39812(13) 0.5340(2) 0.0233(5) Uani 1 1 d . . . . .
H1 H 0.2787 0.3637 0.5706 0.028 Uiso 1 1 calc R U . . .
C2 C 0.34014(18) 0.38223(15) 0.4381(2) 0.0291(6) Uani 1 1 d . . . . .
H2 H 0.3323 0.3376 0.4099 0.035 Uiso 1 1 calc R U . . .
C3 C 0.38293(19) 0.43237(16) 0.3841(2) 0.0337(7) Uani 1 1 d . . . . .
H3 H 0.4050 0.4226 0.3181 0.040 Uiso 1 1 calc R U . . .
C4 C 0.39334(18) 0.49667(15) 0.4267(2) 0.0282(6) Uani 1 1 d . . . . .
H4 H 0.4221 0.5317 0.3899 0.034 Uiso 1 1 calc R U . . .
C5 C 0.36168(16) 0.51003(13) 0.5236(2) 0.0210(5) Uani 1 1 d . . . . .
C6 C 0.37191(16) 0.57674(13) 0.57670(19) 0.0206(5) Uani 1 1 d . . . . .
C7 C 0.40698(17) 0.63677(14) 0.5379(2) 0.0259(6) Uani 1 1 d . . . . .
H7 H 0.4299 0.6377 0.4707 0.031 Uiso 1 1 calc R U . . .
C8 C 0.40805(18) 0.69525(14) 0.5986(2) 0.0292(6) Uani 1 1 d . . . . .
H8 H 0.4320 0.7367 0.5731 0.035 Uiso 1 1 calc R U . . .
C9 C 0.37446(17) 0.69352(14) 0.6962(2) 0.0259(6) Uani 1 1 d . . . . .
H9 H 0.3744 0.7337 0.7375 0.031 Uiso 1 1 calc R U . . .
C10 C 0.34089(16) 0.63238(13) 0.7330(2) 0.0207(5) Uani 1 1 d . . . . .
C11 C 0.30301(15) 0.62062(13) 0.8343(2) 0.0200(5) Uani 1 1 d . . . . .
C12 C 0.29852(16) 0.67049(13) 0.9104(2) 0.0242(6) Uani 1 1 d . . . . .
H12 H 0.3203 0.7154 0.8986 0.029 Uiso 1 1 calc R U . . .
C13 C 0.26220(17) 0.65434(15) 1.0029(2) 0.0281(6) Uani 1 1 d . . . . .
H13 H 0.2568 0.6884 1.0546 0.034 Uiso 1 1 calc R U . . .
C14 C 0.23365(18) 0.58791(15) 1.0199(2) 0.0290(6) Uani 1 1 d . . . . .
H14 H 0.2096 0.5756 1.0839 0.035 Uiso 1 1 calc R U . . .
C15 C 0.24072(17) 0.53989(15) 0.9423(2) 0.0263(6) Uani 1 1 d . . . . .
H15 H 0.2214 0.4943 0.9545 0.032 Uiso 1 1 calc R U . . .
C16 C 0.23857(19) 0.36067(14) 0.8447(2) 0.0286(6) Uani 1 1 d . . . . .
H16 H 0.2983 0.3571 0.8608 0.034 Uiso 1 1 calc R U . . .
C17 C 0.1830(2) 0.31328(15) 0.8869(2) 0.0348(7) Uani 1 1 d . . . . .
H17 H 0.2051 0.2785 0.9313 0.042 Uiso 1 1 calc R U . . .
C18 C 0.09553(19) 0.31619(15) 0.8647(2) 0.0309(6) Uani 1 1 d . . . . .
C19 C 0.06726(18) 0.36968(14) 0.8022(2) 0.0279(6) Uani 1 1 d . . . . .
H19 H 0.0075 0.3743 0.7867 0.033 Uiso 1 1 calc R U . . .
C20 C 0.12507(16) 0.41662(13) 0.7620(2) 0.0219(5) Uani 1 1 d . . . . .
C21 C 0.09860(16) 0.47624(13) 0.6990(2) 0.0216(5) Uani 1 1 d . . . . .
C22 C 0.01441(17) 0.48961(13) 0.6676(2) 0.0243(6) Uani 1 1 d . . . . .
H22 H -0.0299 0.4583 0.6852 0.029 Uiso 1 1 calc R U . . .
C23 C -0.00601(17) 0.54783(13) 0.6112(2) 0.0246(6) Uani 1 1 d . . . . .
C24 C 0.06155(17) 0.59116(14) 0.5862(2) 0.0245(6) Uani 1 1 d . . . . .
H24 H 0.0508 0.6314 0.5466 0.029 Uiso 1 1 calc R U . . .
C25 C 0.14407(17) 0.57574(13) 0.6188(2) 0.0223(5) Uani 1 1 d . . . . .
H25 H 0.1892 0.6063 0.6014 0.027 Uiso 1 1 calc R U . . .
C26 C 0.0338(2) 0.26369(16) 0.9046(3) 0.0407(8) Uani 1 1 d . . . . .
H26A H 0.0286 0.2257 0.8555 0.061 Uiso 1 1 calc R U . . .
H26B H -0.0228 0.2850 0.9136 0.061 Uiso 1 1 calc R U . . .
H26C H 0.0552 0.2461 0.9708 0.061 Uiso 1 1 calc R U . . .
C27 C -0.09707(18) 0.56353(15) 0.5782(2) 0.0313(7) Uani 1 1 d . . . . .
H27A H -0.1297 0.5206 0.5719 0.047 Uiso 1 1 calc R U . . .
H27B H -0.0971 0.5871 0.5118 0.047 Uiso 1 1 calc R U . . .
H27C H -0.1239 0.5931 0.6295 0.047 Uiso 1 1 calc R U . . .
C28 C 0.43497(18) 0.39408(13) 0.7480(2) 0.0240(6) Uani 1 1 d . . . . .
H28 H 0.3967 0.3647 0.7109 0.029 Uiso 1 1 calc R U . . .
C29 C 0.51695(19) 0.37058(15) 0.7703(2) 0.0307(6) Uani 1 1 d . . . . .
H29 H 0.5345 0.3262 0.7485 0.037 Uiso 1 1 calc R U . . .
C30 C 0.57317(19) 0.41254(16) 0.8249(2) 0.0326(7) Uani 1 1 d . . . . .
H30 H 0.6305 0.3981 0.8398 0.039 Uiso 1 1 calc R U . . .
C31 C 0.54438(18) 0.47574(15) 0.8572(2) 0.0284(6) Uani 1 1 d . . . . .
H31 H 0.5810 0.5050 0.8967 0.034 Uiso 1 1 calc R U . . .
C32 C 0.46139(17) 0.49610(13) 0.83126(19) 0.0215(5) Uani 1 1 d . . . . .
H32 H 0.4423 0.5400 0.8533 0.026 Uiso 1 1 calc R U . . .
N1 N 0.31917(13) 0.46039(10) 0.57777(16) 0.0189(4) Uani 1 1 d . . . . .
N2 N 0.34047(12) 0.57584(10) 0.67239(16) 0.0172(4) Uani 1 1 d . . . . .
N3 N 0.27379(13) 0.55495(11) 0.85058(16) 0.0203(4) Uani 1 1 d . . . . .
N4 N 0.21167(14) 0.41174(11) 0.78176(16) 0.0206(4) Uani 1 1 d . . . . .
N5 N 0.16394(13) 0.51936(10) 0.67426(16) 0.0188(4) Uani 1 1 d . . . . .
N6 N 0.40632(13) 0.45638(11) 0.77614(16) 0.0192(4) Uani 1 1 d . . . . .
P1 P 0.42093(9) 0.30723(7) 0.07228(9) 0.0288(3) Uani 0.917(3) 1 d D U P A 1
F1 F 0.3346(2) 0.26660(17) 0.0959(3) 0.0780(10) Uani 0.917(3) 1 d D U P A 1
F2 F 0.4756(3) 0.24016(18) 0.1000(3) 0.0684(8) Uani 0.917(3) 1 d D U P A 1
F3 F 0.50708(15) 0.34596(14) 0.0460(2) 0.0629(8) Uani 0.917(3) 1 d D U P A 1
F4 F 0.36665(17) 0.37351(11) 0.0431(2) 0.0577(8) Uani 0.917(3) 1 d D U P A 1
F5 F 0.41305(15) 0.28150(12) -0.04426(15) 0.0434(6) Uani 0.917(3) 1 d D U P A 1
F6 F 0.42922(18) 0.33245(14) 0.18812(17) 0.0598(8) Uani 0.917(3) 1 d D U P A 1
P1' P 0.4116(11) 0.3071(9) 0.0962(11) 0.0288(3) Uani 0.083(3) 1 d D U P A 2
F1' F 0.3403(17) 0.2562(13) 0.053(2) 0.050(5) Uani 0.083(3) 1 d D U P A 2
F2' F 0.483(2) 0.2476(17) 0.098(3) 0.0684(8) Uani 0.083(3) 1 d D U P A 2
F3' F 0.4859(13) 0.3589(11) 0.126(2) 0.050(5) Uani 0.083(3) 1 d D U P A 2
F4' F 0.3467(17) 0.3696(12) 0.094(2) 0.0577(8) Uani 0.083(3) 1 d D U P A 2
F5' F 0.4364(17) 0.3185(14) -0.0239(14) 0.053(4) Uani 0.083(3) 1 d D U P A 2
F6' F 0.3862(16) 0.2903(13) 0.2078(13) 0.051(4) Uani 0.083(3) 1 d D U P A 2
P2 P 0.18376(5) 0.66343(4) 0.33523(6) 0.03325(19) Uani 1 1 d . . . . .
F7 F 0.17302(12) 0.73985(9) 0.29301(14) 0.0410(4) Uani 1 1 d . . . . .
F8 F 0.20889(12) 0.69220(9) 0.44631(13) 0.0396(4) Uani 1 1 d . . . . .
F9 F 0.19453(14) 0.58662(10) 0.37823(18) 0.0578(6) Uani 1 1 d . . . . .
F10 F 0.15651(15) 0.63407(13) 0.22436(16) 0.0667(7) Uani 1 1 d . . . . .
F11 F 0.08448(11) 0.66271(10) 0.36613(13) 0.0401(4) Uani 1 1 d . . . . .
F12 F 0.28294(12) 0.66459(11) 0.30449(19) 0.0592(6) Uani 1 1 d . . . . .
C1S C 0.1139(4) 0.3427(3) 0.1762(3) 0.0510(13) Uani 0.710(4) 1 d D U P B 1
H1S H 0.1565 0.3123 0.2031 0.061 Uiso 0.710(4) 1 calc R U P B 1
C2S C 0.0297(3) 0.3211(3) 0.1555(3) 0.0543(13) Uani 0.710(4) 1 d D U P B 1
H2S H 0.0148 0.2746 0.1685 0.065 Uiso 0.710(4) 1 calc R U P B 1
C3S C -0.0316(4) 0.3642(3) 0.1176(3) 0.0536(16) Uani 0.710(4) 1 d D U P B 1
H3S H -0.0884 0.3478 0.1046 0.064 Uiso 0.710(4) 1 calc R U P B 1
C4S C -0.0115(3) 0.4323(3) 0.0977(4) 0.0497(13) Uani 0.710(4) 1 d D U P B 1
H4S H -0.0539 0.4629 0.0709 0.060 Uiso 0.710(4) 1 calc R U P B 1
C5S C 0.0716(3) 0.4548(3) 0.1177(4) 0.0553(15) Uani 0.710(4) 1 d D U P B 1
H5S H 0.0866 0.5013 0.1050 0.066 Uiso 0.710(4) 1 calc R U P B 1
C6S C 0.1318(4) 0.4104(3) 0.1554(3) 0.0551(13) Uani 0.710(4) 1 d D U P B 1
C7S C 0.2244(4) 0.4343(4) 0.1798(5) 0.0706(19) Uani 0.710(4) 1 d D U P B 1
H7S1 H 0.2526 0.4474 0.1160 0.106 Uiso 0.710(4) 1 calc R U P B 1
H7S2 H 0.2566 0.3968 0.2129 0.106 Uiso 0.710(4) 1 calc R U P B 1
H7S3 H 0.2229 0.4740 0.2261 0.106 Uiso 0.710(4) 1 calc R U P B 1
C1S' C 0.0817(9) 0.3229(7) 0.1585(12) 0.053(2) Uani 0.290(4) 1 d D U P B 2
H1S' H 0.0413 0.2863 0.1540 0.064 Uiso 0.290(4) 1 calc R U P B 2
C2S' C 0.1627(7) 0.3037(6) 0.1870(9) 0.045(2) Uani 0.290(4) 1 d D U P B 2
H2S' H 0.1810 0.2580 0.2014 0.054 Uiso 0.290(4) 1 calc R U P B 2
C3S' C 0.2116(8) 0.3588(7) 0.1914(11) 0.060(2) Uani 0.290(4) 1 d D U P B 2
H3S' H 0.2706 0.3551 0.2115 0.072 Uiso 0.290(4) 1 calc R U P B 2
C4S' C 0.1758(11) 0.4245(8) 0.1658(14) 0.062(2) Uani 0.290(4) 1 d D U P B 2
H4S' H 0.2101 0.4626 0.1867 0.074 Uiso 0.290(4) 1 calc R U P B 2
C5S' C 0.1014(10) 0.4411(8) 0.1168(15) 0.059(2) Uani 0.290(4) 1 d D U P B 2
H5S' H 0.0883 0.4815 0.0786 0.071 Uiso 0.290(4) 1 calc R U P B 2
C6S' C 0.0487(8) 0.3856(7) 0.1353(10) 0.0561(19) Uani 0.290(4) 1 d D U P B 2
C7S' C -0.0466(9) 0.3924(10) 0.1176(13) 0.056(4) Uani 0.290(4) 1 d D U P B 2
H7S4 H -0.0604 0.3851 0.0447 0.083 Uiso 0.290(4) 1 calc R U P B 2
H7S5 H -0.0651 0.4385 0.1378 0.083 Uiso 0.290(4) 1 calc R U P B 2
H7S6 H -0.0766 0.3581 0.1588 0.083 Uiso 0.290(4) 1 calc R U P B 2

loop_
_atom_site_aniso_label
_atom_site_aniso_U_11
_atom_site_aniso_U_22
_atom_site_aniso_U_33
_atom_site_aniso_U_23
_atom_site_aniso_U_13
_atom_site_aniso_U_12
Ru1 0.01814(11) 0.01272(10) 0.01863(11) -0.00009(8) -0.00247(7) -0.00107(7)
C1 0.0259(13) 0.0191(13) 0.0244(13) -0.0024(11) -0.0073(11) 0.0031(10)
C2 0.0343(16) 0.0233(14) 0.0295(15) -0.0057(12) -0.0041(12) 0.0053(12)
C3 0.0351(16) 0.0391(17) 0.0270(15) -0.0067(13) 0.0041(12) 0.0062(13)
C4 0.0293(15) 0.0316(16) 0.0237(14) 0.0016(12) 0.0019(11) -0.0010(12)
C5 0.0187(12) 0.0215(13) 0.0227(13) 0.0013(11) -0.0026(10) 0.0024(10)
C6 0.0183(12) 0.0202(13) 0.0232(13) 0.0020(11) -0.0021(10) 0.0007(10)
C7 0.0235(13) 0.0263(14) 0.0281(14) 0.0066(12) 0.0008(11) -0.0029(11)
C8 0.0272(14) 0.0185(13) 0.0418(17) 0.0067(12) -0.0008(12) -0.0053(11)
C9 0.0252(14) 0.0175(13) 0.0348(15) -0.0024(11) -0.0017(11) -0.0024(10)
C10 0.0190(12) 0.0149(12) 0.0281(14) -0.0008(10) -0.0046(10) 0.0012(9)
C11 0.0168(12) 0.0167(12) 0.0262(13) -0.0011(10) -0.0051(10) 0.0010(9)
C12 0.0227(13) 0.0181(13) 0.0315(15) -0.0057(11) -0.0094(11) 0.0041(10)
C13 0.0258(14) 0.0292(15) 0.0290(15) -0.0102(12) -0.0076(11) 0.0056(11)
C14 0.0279(15) 0.0356(16) 0.0235(14) -0.0049(12) -0.0008(11) -0.0011(12)
C15 0.0265(14) 0.0277(14) 0.0247(14) -0.0003(12) -0.0019(11) -0.0044(11)
C16 0.0299(15) 0.0234(14) 0.0322(15) 0.0071(12) -0.0060(12) -0.0033(11)
C17 0.0453(18) 0.0257(15) 0.0331(16) 0.0110(13) -0.0029(13) -0.0056(13)
C18 0.0358(16) 0.0230(14) 0.0341(16) -0.0006(12) 0.0020(13) -0.0105(12)
C19 0.0296(15) 0.0225(14) 0.0314(15) -0.0017(12) -0.0004(12) -0.0074(11)
C20 0.0245(13) 0.0171(12) 0.0241(13) -0.0031(10) -0.0030(11) -0.0020(10)
C21 0.0233(13) 0.0178(12) 0.0237(13) -0.0049(10) -0.0013(10) -0.0015(10)
C22 0.0210(13) 0.0194(13) 0.0325(15) -0.0063(11) -0.0003(11) -0.0020(10)
C23 0.0247(13) 0.0196(13) 0.0294(14) -0.0092(11) -0.0039(11) 0.0035(10)
C24 0.0278(14) 0.0192(13) 0.0263(14) -0.0009(11) -0.0027(11) 0.0051(11)
C25 0.0231(13) 0.0178(12) 0.0260(14) 0.0006(11) 0.0004(11) 0.0007(10)
C26 0.0475(19) 0.0313(17) 0.0435(19) 0.0072(14) 0.0040(15) -0.0176(14)
C27 0.0249(14) 0.0259(15) 0.0430(17) -0.0070(13) -0.0066(12) 0.0064(11)
C28 0.0335(15) 0.0180(13) 0.0202(13) 0.0020(10) -0.0044(11) 0.0006(11)
C29 0.0413(17) 0.0249(14) 0.0256(14) -0.0001(12) -0.0057(12) 0.0149(12)
C30 0.0288(15) 0.0401(17) 0.0286(15) 0.0000(13) -0.0090(12) 0.0131(13)
C31 0.0289(15) 0.0315(15) 0.0245(14) -0.0008(12) -0.0069(11) 0.0015(12)
C32 0.0251(13) 0.0192(13) 0.0203(12) -0.0009(10) -0.0012(10) 0.0012(10)
N1 0.0199(11) 0.0154(10) 0.0213(11) -0.0006(9) -0.0037(8) 0.0032(8)
N2 0.0162(10) 0.0138(10) 0.0215(11) 0.0012(8) -0.0032(8) 0.0006(8)
N3 0.0185(10) 0.0196(11) 0.0229(11) -0.0021(9) -0.0021(9) -0.0009(8)
N4 0.0252(11) 0.0157(10) 0.0207(11) -0.0015(9) -0.0036(9) -0.0023(9)
N5 0.0199(10) 0.0157(10) 0.0209(11) -0.0019(9) -0.0016(8) -0.0004(8)
N6 0.0232(11) 0.0155(10) 0.0189(10) 0.0013(8) -0.0027(8) -0.0006(8)
P1 0.0383(5) 0.0211(4) 0.0269(7) -0.0014(5) -0.0022(5) 0.0043(4)
F1 0.088(2) 0.072(2) 0.075(2) -0.0210(17) 0.0354(17) -0.0387(16)
F2 0.121(2) 0.0476(15) 0.0357(11) 0.0010(11) -0.0101(12) 0.0477(15)
F3 0.0452(14) 0.0776(18) 0.0656(17) -0.0010(14) -0.0028(12) -0.0173(12)
F4 0.0644(16) 0.0328(11) 0.0748(19) -0.0161(13) -0.0335(14) 0.0207(11)
F5 0.0581(14) 0.0402(13) 0.0315(11) -0.0041(10) -0.0107(9) 0.0068(11)
F6 0.0846(19) 0.0633(17) 0.0312(12) -0.0208(12) -0.0076(12) 0.0230(15)
P1' 0.0383(5) 0.0211(4) 0.0269(7) -0.0014(5) -0.0022(5) 0.0043(4)
F1' 0.066(9) 0.031(8) 0.054(9) -0.023(8) -0.013(9) -0.003(8)
F2' 0.121(2) 0.0476(15) 0.0357(11) 0.0010(11) -0.0101(12) 0.0477(15)
F3' 0.040(8) 0.043(8) 0.065(9) -0.007(8) -0.011(8) -0.003(7)
F4' 0.0644(16) 0.0328(11) 0.0748(19) -0.0161(13) -0.0335(14) 0.0207(11)
F5' 0.067(8) 0.050(8) 0.043(8) 0.010(8) 0.001(8) 0.018(8)
F6' 0.067(9) 0.050(9) 0.035(8) 0.007(8) 0.021(8) 0.011(8)
P2 0.0311(4) 0.0299(4) 0.0391(4) -0.0070(3) 0.0092(3) -0.0110(3)
F7 0.0446(11) 0.0398(10) 0.0383(10) 0.0076(8) -0.0049(8) -0.0098(8)
F8 0.0446(11) 0.0361(10) 0.0377(10) 0.0052(8) -0.0097(8) -0.0154(8)
F9 0.0592(13) 0.0258(10) 0.0890(16) -0.0031(10) 0.0216(12) -0.0092(9)
F10 0.0757(15) 0.0802(17) 0.0449(12) -0.0332(12) 0.0236(11) -0.0319(13)
F11 0.0304(9) 0.0522(12) 0.0380(10) -0.0072(9) 0.0055(8) -0.0140(8)
F12 0.0360(11) 0.0504(13) 0.0922(17) -0.0011(12) 0.0295(11) -0.0046(9)
C1S 0.053(3) 0.055(3) 0.045(3) -0.008(2) -0.003(2) -0.009(2)
C2S 0.065(3) 0.060(3) 0.037(2) -0.003(2) -0.006(3) -0.016(3)
C3S 0.055(3) 0.060(4) 0.046(3) -0.009(3) 0.004(3) -0.013(3)
C4S 0.043(3) 0.057(3) 0.049(3) -0.012(2) 0.011(2) -0.008(2)
C5S 0.039(3) 0.054(3) 0.073(3) -0.005(3) 0.019(3) -0.001(2)
C6S 0.038(3) 0.066(3) 0.061(3) -0.003(2) 0.008(2) -0.010(2)
C7S 0.056(4) 0.082(4) 0.074(4) 0.016(4) 0.009(3) 0.007(3)
C1S' 0.057(4) 0.059(4) 0.043(4) -0.009(4) -0.008(4) -0.004(4)
C2S' 0.041(5) 0.058(5) 0.037(4) 0.003(4) 0.015(4) 0.002(4)
C3S' 0.055(5) 0.069(5) 0.054(4) 0.002(4) 0.014(4) 0.002(4)
C4S' 0.052(5) 0.066(4) 0.067(4) 0.003(4) 0.021(4) 0.003(4)
C5S' 0.048(5) 0.060(5) 0.069(4) 0.008(4) 0.012(4) -0.003(4)
C6S' 0.056(4) 0.063(4) 0.050(3) -0.009(3) 0.000(3) -0.001(3)
C7S' 0.048(7) 0.079(9) 0.039(6) -0.044(6) 0.003(5) 0.002(7)

loop_
_atom_type_symbol
_atom_type_description
_atom_type_scat_dispersion_real
_atom_type_scat_dispersion_imag
_atom_type_scat_source
C C 0.0033 0.0016 'International Tables Vol C Tables 4.2.6.8 and 6.1.1.4'
H H 0.0000 0.0000 'International Tables Vol C Tables 4.2.6.8 and 6.1.1.4'
N N 0.0061 0.0033 'International Tables Vol C Tables 4.2.6.8 and 6.1.1.4'
F F 0.0171 0.0103 'International Tables Vol C Tables 4.2.6.8 and 6.1.1.4'
P P 0.1023 0.0942 'International Tables Vol C Tables 4.2.6.8 and 6.1.1.4'
Ru Ru -1.2594 0.8363 'International Tables Vol C Tables 4.2.6.8 and 6.1.1.4'

loop_
_geom_angle_atom_site_label_1
_geom_angle_atom_site_label_2
_geom_angle_atom_site_label_3
_geom_angle
N2 Ru1 N3 80.30(8)
N2 Ru1 N5 94.62(8)
N3 Ru1 N5 90.48(8)
N2 Ru1 N1 79.20(8)
N3 Ru1 N1 159.49(8)
N5 Ru1 N1 91.58(8)
N2 Ru1 N4 172.02(8)
N3 Ru1 N4 95.87(8)
N5 Ru1 N4 78.34(8)
N1 Ru1 N4 104.53(8)
N2 Ru1 N6 89.80(8)
N3 Ru1 N6 91.93(8)
N5 Ru1 N6 175.27(8)
N1 Ru1 N6 87.58(8)
N4 Ru1 N6 97.36(8)
N1 C1 C2 122.8(3)
N1 C1 H1 118.6
C2 C1 H1 118.6
C3 C2 C1 118.8(3)
C3 C2 H2 120.6
C1 C2 H2 120.6
C4 C3 C2 119.4(3)
C4 C3 H3 120.3
C2 C3 H3 120.3
C3 C4 C5 119.7(3)
C3 C4 H4 120.1
C5 C4 H4 120.1
N1 C5 C4 121.1(2)
N1 C5 C6 115.3(2)
C4 C5 C6 123.6(2)
N2 C6 C7 120.0(2)
N2 C6 C5 112.6(2)
C7 C6 C5 127.5(2)
C8 C7 C6 118.9(3)
C8 C7 H7 120.5
C6 C7 H7 120.5
C9 C8 C7 120.3(2)
C9 C8 H8 119.9
C7 C8 H8 119.9
C8 C9 C10 119.2(2)
C8 C9 H9 120.4
C10 C9 H9 120.4
N2 C10 C9 119.6(2)
N2 C10 C11 113.5(2)
C9 C10 C11 127.0(2)
N3 C11 C12 121.3(2)
N3 C11 C10 114.9(2)
C12 C11 C10 123.8(2)
C13 C12 C11 119.4(3)
C13 C12 H12 120.3
C11 C12 H12 120.3
C12 C13 C14 119.4(3)
C12 C13 H13 120.3
C14 C13 H13 120.3
C15 C14 C13 118.9(3)
C15 C14 H14 120.5
C13 C14 H14 120.5
N3 C15 C14 122.7(3)
N3 C15 H15 118.6
C14 C15 H15 118.6
N4 C16 C17 122.9(3)
N4 C16 H16 118.5
C17 C16 H16 118.5
C16 C17 C18 120.4(3)
C16 C17 H17 119.8
C18 C17 H17 119.8
C17 C18 C19 116.8(3)
C17 C18 C26 122.1(3)
C19 C18 C26 121.1(3)
C18 C19 C20 121.0(3)
C18 C19 H19 119.5
C20 C19 H19 119.5
N4 C20 C19 121.5(2)
N4 C20 C21 115.0(2)
C19 C20 C21 123.5(2)
N5 C21 C22 121.2(2)
N5 C21 C20 114.6(2)
C22 C21 C20 124.3(2)
C23 C22 C21 121.0(2)
C23 C22 H22 119.5
C21 C22 H22 119.5
C22 C23 C24 117.1(2)
C22 C23 C27 121.6(2)
C24 C23 C27 121.4(2)
C25 C24 C23 119.9(2)
C25 C24 H24 120.1
C23 C24 H24 120.1
N5 C25 C24 123.1(2)
N5 C25 H25 118.4
C24 C25 H25 118.4
C18 C26 H26A 109.5
C18 C26 H26B 109.5
H26A C26 H26B 109.5
C18 C26 H26C 109.5
H26A C26 H26C 109.5
H26B C26 H26C 109.5
C23 C27 H27A 109.5
C23 C27 H27B 109.5
H27A C27 H27B 109.5
C23 C27 H27C 109.5
H27A C27 H27C 109.5
H27B C27 H27C 109.5
N6 C28 C29 123.4(3)
N6 C28 H28 118.3
C29 C28 H28 118.3
C28 C29 C30 119.0(3)
C28 C29 H29 120.5
C30 C29 H29 120.5
C31 C30 C29 118.6(3)
C31 C30 H30 120.7
C29 C30 H30 120.7
C30 C31 C32 119.2(3)
C30 C31 H31 120.4
C32 C31 H31 120.4
N6 C32 C31 123.0(2)
N6 C32 H32 118.5
C31 C32 H32 118.5
C1 N1 C5 118.1(2)
C1 N1 Ru1 128.77(18)
C5 N1 Ru1 113.04(16)
C6 N2 C10 122.1(2)
C6 N2 Ru1 119.88(16)
C10 N2 Ru1 117.96(17)
C15 N3 C11 118.2(2)
C15 N3 Ru1 128.56(18)
C11 N3 Ru1 113.18(17)
C16 N4 C20 117.2(2)
C16 N4 Ru1 127.13(18)
C20 N4 Ru1 115.16(17)
C25 N5 C21 117.7(2)
C25 N5 Ru1 125.39(17)
C21 N5 Ru1 116.87(17)
C28 N6 C32 116.8(2)
C28 N6 Ru1 120.76(17)
C32 N6 Ru1 122.18(17)
F3 P1 F4 90.49(16)
F3 P1 F6 90.21(16)
F4 P1 F6 90.56(14)
F3 P1 F1 178.24(19)
F4 P1 F1 90.25(18)
F6 P1 F1 91.38(18)
F3 P1 F2 89.4(2)
F4 P1 F2 179.21(19)
F6 P1 F2 90.22(18)
F1 P1 F2 89.8(2)
F3 P1 F5 89.69(15)
F4 P1 F5 89.78(13)
F6 P1 F5 179.65(17)
F1 P1 F5 88.71(16)
F2 P1 F5 89.44(18)
F6' P1' F3' 96.0(14)
F6' P1' F4' 90.2(14)
F3' P1' F4' 88.5(14)
F6' P1' F1' 90.8(14)
F3' P1' F1' 173.1(16)
F4' P1' F1' 92.0(14)
F6' P1' F2' 91.4(17)
F3' P1' F2' 87.5(17)
F4' P1' F2' 176(2)
F1' P1' F2' 91.8(17)
F6' P1' F5' 175.4(16)
F3' P1' F5' 87.9(14)
F4' P1' F5' 92.3(14)
F1' P1' F5' 85.3(14)
F2' P1' F5' 86.3(16)
F7 P2 F8 90.45(10)
F7 P2 F12 89.75(11)
F8 P2 F12 90.07(12)
F7 P2 F11 89.98(11)
F8 P2 F11 89.77(10)
F12 P2 F11 179.69(12)
F7 P2 F10 89.85(12)
F8 P2 F10 178.79(11)
F12 P2 F10 91.10(13)
F11 P2 F10 89.06(11)
F7 P2 F9 179.75(13)
F8 P2 F9 89.31(11)
F12 P2 F9 90.33(12)
F11 P2 F9 89.93(11)
F10 P2 F9 90.38(13)
C6S C1S C2S 116.3(5)
C6S C1S H1S 121.8
C2S C1S H1S 121.8
C3S C2S C1S 122.2(6)
C3S C2S H2S 118.9
C1S C2S H2S 118.9
C2S C3S C4S 120.0(6)
C2S C3S H3S 120.0
C4S C3S H3S 120.0
C5S C4S C3S 118.7(6)
C5S C4S H4S 120.7
C3S C4S H4S 120.7
C6S C5S C4S 120.0(6)
C6S C5S H5S 120.0
C4S C5S H5S 120.0
C5S C6S C1S 122.7(6)
C5S C6S C7S 121.1(5)
C1S C6S C7S 116.1(5)
C6S C7S H7S1 109.5
C6S C7S H7S2 109.5
H7S1 C7S H7S2 109.5
C6S C7S H7S3 109.5
H7S1 C7S H7S3 109.5
H7S2 C7S H7S3 109.5
C6S' C1S' C2S' 130.8(14)
C6S' C1S' H1S' 114.6
C2S' C1S' H1S' 114.6
C3S' C2S' C1S' 108.5(12)
C3S' C2S' H2S' 125.7
C1S' C2S' H2S' 125.7
C2S' C3S' C4S' 119.8(13)
C2S' C3S' H3S' 120.1
C4S' C3S' H3S' 120.1
C5S' C4S' C3S' 130.6(16)
C5S' C4S' H4S' 114.7
C3S' C4S' H4S' 114.7
C4S' C5S' C6S' 103.6(14)
C4S' C5S' H5S' 128.2
C6S' C5S' H5S' 128.2
C1S' C6S' C5S' 121.5(12)
C1S' C6S' C7S' 118.8(13)
C5S' C6S' C7S' 119.4(13)
C6S' C7S' H7S4 109.5
C6S' C7S' H7S5 109.5
H7S4 C7S' H7S5 109.5
C6S' C7S' H7S6 109.5
H7S4 C7S' H7S6 109.5
H7S5 C7S' H7S6 109.5

loop_
_geom_bond_atom_site_label_1
_geom_bond_atom_site_label_2
_geom_bond_distance
Ru1 N2 1.961(2)
Ru1 N3 2.055(2)
Ru1 N5 2.056(2)
Ru1 N1 2.085(2)
Ru1 N4 2.089(2)
Ru1 N6 2.100(2)
C1 N1 1.347(3)
C1 C2 1.384(4)
C1 H1 0.9500
C2 C3 1.380(4)
C2 H2 0.9500
C3 C4 1.377(4)
C3 H3 0.9500
C4 C5 1.387(4)
C4 H4 0.9500
C5 N1 1.372(3)
C5 C6 1.478(4)
C6 N2 1.347(3)
C6 C7 1.388(4)
C7 C8 1.386(4)
C7 H7 0.9500
C8 C9 1.383(4)
C8 H8 0.9500
C9 C10 1.388(4)
C9 H9 0.9500
C10 N2 1.354(3)
C10 C11 1.473(4)
C11 N3 1.373(3)
C11 C12 1.389(4)
C12 C13 1.376(4)
C12 H12 0.9500
C13 C14 1.385(4)
C13 H13 0.9500
C14 C15 1.382(4)
C14 H14 0.9500
C15 N3 1.342(3)
C15 H15 0.9500
C16 N4 1.350(3)
C16 C17 1.383(4)
C16 H16 0.9500
C17 C18 1.385(4)
C17 H17 0.9500
C18 C19 1.388(4)
C18 C26 1.500(4)
C19 C20 1.389(4)
C19 H19 0.9500
C20 N4 1.367(3)
C20 C21 1.475(4)
C21 N5 1.360(3)
C21 C22 1.387(4)
C22 C23 1.384(4)
C22 H22 0.9500
C23 C24 1.389(4)
C23 C27 1.501(4)
C24 C25 1.376(4)
C24 H24 0.9500
C25 N5 1.346(3)
C25 H25 0.9500
C26 H26A 0.9800
C26 H26B 0.9800
C26 H26C 0.9800
C27 H27A 0.9800
C27 H27B 0.9800
C27 H27C 0.9800
C28 N6 1.344(3)
C28 C29 1.378(4)
C28 H28 0.9500
C29 C30 1.382(4)
C29 H29 0.9500
C30 C31 1.377(4)
C30 H30 0.9500
C31 C32 1.384(4)
C31 H31 0.9500
C32 N6 1.350(3)
C32 H32 0.9500
P1 F3 1.578(3)
P1 F4 1.583(2)
P1 F6 1.589(2)
P1 F1 1.591(3)
P1 F2 1.595(3)
P1 F5 1.601(2)
P1' F6' 1.549(15)
P1' F3' 1.574(16)
P1' F4' 1.580(16)
P1' F1' 1.582(16)
P1' F2' 1.600(16)
P1' F5' 1.633(15)
P2 F7 1.593(2)
P2 F8 1.5931(19)
P2 F12 1.5979(19)
P2 F11 1.5998(18)
P2 F10 1.603(2)
P2 F9 1.604(2)
C1S C6S 1.373(5)
C1S C2S 1.395(5)
C1S H1S 0.9500
C2S C3S 1.355(6)
C2S H2S 0.9500
C3S C4S 1.387(6)
C3S H3S 0.9500
C4S C5S 1.382(6)
C4S H4S 0.9500
C5S C6S 1.358(6)
C5S H5S 0.9500
C6S C7S 1.538(8)
C7S H7S1 0.9800
C7S H7S2 0.9800
C7S H7S3 0.9800
C1S' C6S' 1.354(14)
C1S' C2S' 1.358(14)
C1S' H1S' 0.9500
C2S' C3S' 1.316(14)
C2S' H2S' 0.9500
C3S' C4S' 1.430(15)
C3S' H3S' 0.9500
C4S' C5S' 1.350(16)
C4S' H4S' 0.9500
C5S' C6S' 1.378(15)
C5S' H5S' 0.9500
C6S' C7S' 1.499(15)
C7S' H7S4 0.9800
C7S' H7S5 0.9800
C7S' H7S6 0.9800

loop_
_geom_torsion_atom_site_label_1
_geom_torsion_atom_site_label_2
_geom_torsion_atom_site_label_3
_geom_torsion_atom_site_label_4
_geom_torsion
N1 C1 C2 C3 -0.8(4)
C1 C2 C3 C4 0.0(4)
C2 C3 C4 C5 0.8(4)
C3 C4 C5 N1 -0.7(4)
C3 C4 C5 C6 178.2(3)
N1 C5 C6 N2 2.9(3)
C4 C5 C6 N2 -176.1(2)
N1 C5 C6 C7 -175.5(2)
C4 C5 C6 C7 5.5(4)
N2 C6 C7 C8 -0.7(4)
C5 C6 C7 C8 177.6(2)
C6 C7 C8 C9 -0.1(4)
C7 C8 C9 C10 0.9(4)
C8 C9 C10 N2 -0.9(4)
C8 C9 C10 C11 179.7(2)
N2 C10 C11 N3 0.0(3)
C9 C10 C11 N3 179.4(2)
N2 C10 C11 C12 178.2(2)
C9 C10 C11 C12 -2.4(4)
N3 C11 C12 C13 -1.6(4)
C10 C11 C12 C13 -179.7(2)
C11 C12 C13 C14 2.4(4)
C12 C13 C14 C15 -1.4(4)
C13 C14 C15 N3 -0.4(4)
N4 C16 C17 C18 0.6(5)
C16 C17 C18 C19 -2.2(4)
C16 C17 C18 C26 176.9(3)
C17 C18 C19 C20 1.7(4)
C26 C18 C19 C20 -177.4(3)
C18 C19 C20 N4 0.4(4)
C18 C19 C20 C21 -177.1(3)
N4 C20 C21 N5 -3.1(3)
C19 C20 C21 N5 174.6(2)
N4 C20 C21 C22 178.0(2)
C19 C20 C21 C22 -4.3(4)
N5 C21 C22 C23 -0.9(4)
C20 C21 C22 C23 178.0(2)
C21 C22 C23 C24 1.1(4)
C21 C22 C23 C27 -179.0(2)
C22 C23 C24 C25 -1.0(4)
C27 C23 C24 C25 179.1(2)
C23 C24 C25 N5 0.6(4)
N6 C28 C29 C30 0.4(4)
C28 C29 C30 C31 1.6(4)
C29 C30 C31 C32 -2.1(4)
C30 C31 C32 N6 0.7(4)
C2 C1 N1 C5 0.9(4)
C2 C1 N1 Ru1 -174.89(19)
C4 C5 N1 C1 -0.1(4)
C6 C5 N1 C1 -179.1(2)
C4 C5 N1 Ru1 176.3(2)
C6 C5 N1 Ru1 -2.7(3)
C7 C6 N2 C10 0.7(4)
C5 C6 N2 C10 -177.8(2)
C7 C6 N2 Ru1 176.87(19)
C5 C6 N2 Ru1 -1.7(3)
C9 C10 N2 C6 0.1(4)
C11 C10 N2 C6 179.6(2)
C9 C10 N2 Ru1 -176.12(18)
C11 C10 N2 Ru1 3.3(3)
C14 C15 N3 C11 1.1(4)
C14 C15 N3 Ru1 -177.5(2)
C12 C11 N3 C15 -0.1(4)
C10 C11 N3 C15 178.1(2)
C12 C11 N3 Ru1 178.70(18)
C10 C11 N3 Ru1 -3.1(3)
C17 C16 N4 C20 1.6(4)
C17 C16 N4 Ru1 173.4(2)
C19 C20 N4 C16 -2.1(4)
C21 C20 N4 C16 175.7(2)
C19 C20 N4 Ru1 -174.8(2)
C21 C20 N4 Ru1 2.9(3)
C24 C25 N5 C21 -0.3(4)
C24 C25 N5 Ru1 179.36(19)
C22 C21 N5 C25 0.4(4)
C20 C21 N5 C25 -178.5(2)
C22 C21 N5 Ru1 -179.27(19)
C20 C21 N5 Ru1 1.8(3)
C29 C28 N6 C32 -1.8(4)
C29 C28 N6 Ru1 172.9(2)
C31 C32 N6 C28 1.2(4)
C31 C32 N6 Ru1 -173.4(2)
C6S C1S C2S C3S -0.32(14)
C1S C2S C3S C4S 0.17(15)
C2S C3S C4S C5S -0.2(3)
C3S C4S C5S C6S 0.4(4)
C4S C5S C6S C1S -0.6(4)
C4S C5S C6S C7S -179.1(3)
C2S C1S C6S C5S 0.5(3)
C2S C1S C6S C7S 179.15(17)
C6S' C1S' C2S' C3S' 1(2)
C1S' C2S' C3S' C4S' -1.1(19)
C2S' C3S' C4S' C5S' -15(3)
C3S' C4S' C5S' C6S' 26(2)
C2S' C1S' C6S' C5S' 14(3)
C2S' C1S' C6S' C7S' -173.1(15)
C4S' C5S' C6S' C1S' -23(2)
C4S' C5S' C6S' C7S' 163.7(13)
